data_4074329
loop_
_publ_author_name
'Brym, Markus'
'Francis, Matthew D.'
'Jin, Guoxia'
'Jones, Cameron'
'Mills, David P.'
'Stasch, Andreas'

_publ_section_title
;
 Facile Transformations of a 1,3,5-Triphosphacyclohexadienyl Anion within
 the Coordination Sphere of Group 13 and 14 Elements:&#x00A0; Synthesis of
 1,3-Diphosphacyclopentadienyl Complexes and Phosphaorganometallic Cage
 Compounds
;
_journal_issue 20
_journal_name_full Organometallics
_journal_page_first 4799
_journal_paper_doi 10.1021/om0605581
_journal_volume 25
_journal_year 2006
_chemical_formula_sum 'C52 H83 N3 P2 Sn'
_chemical_formula_weight 930.84
_chemical_name_systematic
; 
 ? 
;
_space_group_IT_number 2
_symmetry_cell_setting triclinic
_symmetry_space_group_name_Hall '-P 1'
_symmetry_space_group_name_H-M 'P -1'
_atom_sites_solution_hydrogens geom
_atom_sites_solution_primary direct
_atom_sites_solution_secondary difmap
_audit_creation_method SHELXL-97
_cell_angle_alpha 87.67(3)
_cell_angle_beta 83.94(3)
_cell_angle_gamma 89.49(3)
_cell_formula_units_Z 4
_cell_length_a 13.249(3)
_cell_length_b 17.212(3)
_cell_length_c 22.615(5)
_cell_measurement_temperature 150(2)
_cell_volume 5124.1(19)
_computing_structure_refinement 'SHELXL-97 (Sheldrick, 1997)'
_computing_structure_solution 'SHELXS-97 (Sheldrick, 1990)'
_diffrn_ambient_temperature 150(2)
_diffrn_measured_fraction_theta_full 0.986
_diffrn_measured_fraction_theta_max 0.986
_diffrn_measurement_device_type 'Nonius Kappa CCD'
_diffrn_radiation_monochromator graphite
_diffrn_radiation_source 'fine-focus sealed tube'
_diffrn_radiation_type MoK\a
_diffrn_radiation_wavelength 0.71073
_diffrn_reflns_av_R_equivalents 0.0551
_diffrn_reflns_av_sigmaI/netI 0.1230
_diffrn_reflns_limit_h_max 16
_diffrn_reflns_limit_h_min -16
_diffrn_reflns_limit_k_max 20
_diffrn_reflns_limit_k_min -16
_diffrn_reflns_limit_l_max 27
_diffrn_reflns_limit_l_min -27
_diffrn_reflns_number 28902
_diffrn_reflns_theta_full 25.50
_diffrn_reflns_theta_max 25.50
_diffrn_reflns_theta_min 2.92
_exptl_absorpt_coefficient_mu 0.596
_exptl_absorpt_correction_T_max 0.953
_exptl_absorpt_correction_T_min 0.823
_exptl_absorpt_correction_type multi-scan
_exptl_absorpt_process_details 'Sortav (Blessing, 1995)'
_exptl_crystal_colour yellow
_exptl_crystal_density_diffrn 1.207
_exptl_crystal_density_method 'not measured'
_exptl_crystal_description block
_exptl_crystal_F_000 1984
_exptl_crystal_size_max 0.15
_exptl_crystal_size_mid 0.10
_exptl_crystal_size_min 0.08
_refine_diff_density_max 0.985
_refine_diff_density_min -0.530
_refine_diff_density_rms 0.094
_refine_ls_extinction_method none
_refine_ls_goodness_of_fit_ref 1.054
_refine_ls_hydrogen_treatment constr
_refine_ls_matrix_type full
_refine_ls_number_parameters 1079
_refine_ls_number_reflns 18811
_refine_ls_number_restraints 0
_refine_ls_restrained_S_all 1.054
_refine_ls_R_factor_all 0.1262
_refine_ls_R_factor_gt 0.0693
_refine_ls_shift/su_max 0.001
_refine_ls_shift/su_mean 0.000
_refine_ls_structure_factor_coef Fsqd
_refine_ls_weighting_details 'calc w=1/[\s^2^(Fo^2^)+(0.0065P)^2^+9.6227P] where P=(Fo^2^+2Fc^2^)/3'
_refine_ls_weighting_scheme calc
_refine_ls_wR_factor_gt 0.1014
_refine_ls_wR_factor_ref 0.1158
_reflns_number_gt 12401
_reflns_number_total 18811
_reflns_threshold_expression >2sigma(I)
_cod_data_source_file om0605581si20060628_061253.cif
_cod_data_source_block compound7
_cod_original_cell_volume 5124.0(18)
_cod_original_sg_symbol_H-M P-1
_cod_database_code 4074329

loop_
_symmetry_equiv_pos_as_xyz
'x, y, z'
'-x, -y, -z'

loop_
_atom_site_label
_atom_site_type_symbol
_atom_site_fract_x
_atom_site_fract_y
_atom_site_fract_z
_atom_site_U_iso_or_equiv
_atom_site_adp_type
_atom_site_occupancy
_atom_site_symmetry_multiplicity
_atom_site_calc_flag
_atom_site_refinement_flags
Sn1 Sn 0.51028(3) 0.248163(19) 0.135905(16) 0.02568(10) Uani 1 1 d .
Sn2 Sn 0.71591(3) -0.203361(19) 0.387056(16) 0.02712(10) Uani 1 1 d .
P1 P 0.35767(10) 0.31020(8) 0.07416(6) 0.0303(3) Uani 1 1 d .
P2 P 0.25757(11) 0.24317(8) 0.18601(6) 0.0347(4) Uani 1 1 d .
P3 P 0.56019(10) -0.28071(7) 0.33909(6) 0.0294(3) Uani 1 1 d .
P4 P 0.46904(12) -0.18256(9) 0.43248(7) 0.0426(4) Uani 1 1 d .
N1 N 0.6669(3) 0.2569(2) 0.07967(17) 0.0229(9) Uani 1 1 d .
N2 N 0.6293(3) 0.3275(2) 0.15862(17) 0.0237(9) Uani 1 1 d .
N3 N 0.8075(3) 0.3119(2) 0.12599(17) 0.0239(9) Uani 1 1 d .
N4 N 0.8356(3) -0.2606(2) 0.43702(17) 0.0250(10) Uani 1 1 d .
N5 N 0.8758(3) -0.2325(2) 0.34057(17) 0.0242(9) Uani 1 1 d .
N6 N 1.0132(3) -0.2562(2) 0.40262(17) 0.0271(10) Uani 1 1 d .
C1 C 0.3021(4) 0.3253(3) 0.1475(2) 0.0295(12) Uani 1 1 d .
C2 C 0.2877(4) 0.1752(3) 0.1290(2) 0.0277(12) Uani 1 1 d .
C3 C 0.3305(4) 0.2071(3) 0.0741(2) 0.0284(12) Uani 1 1 d .
C4 C 0.2813(4) 0.4069(3) 0.1703(2) 0.0343(13) Uani 1 1 d .
C5 C 0.3698(4) 0.4617(3) 0.1532(3) 0.0465(16) Uani 1 1 d .
H5A H 0.4301 0.4415 0.1704 0.070 Uiso 1 1 calc R
H5B H 0.3527 0.5132 0.1684 0.070 Uiso 1 1 calc R
H5C H 0.3836 0.4658 0.1098 0.070 Uiso 1 1 calc R
C6 C 0.2582(5) 0.4058(3) 0.2384(3) 0.0599(19) Uani 1 1 d .
H6A H 0.2025 0.3696 0.2508 0.090 Uiso 1 1 calc R
H6B H 0.2386 0.4581 0.2510 0.090 Uiso 1 1 calc R
H6C H 0.3188 0.3889 0.2569 0.090 Uiso 1 1 calc R
C7 C 0.1879(4) 0.4396(3) 0.1424(3) 0.0542(18) Uani 1 1 d .
H7A H 0.2033 0.4445 0.0991 0.081 Uiso 1 1 calc R
H7B H 0.1704 0.4908 0.1580 0.081 Uiso 1 1 calc R
H7C H 0.1304 0.4042 0.1523 0.081 Uiso 1 1 calc R
C8 C 0.2536(4) 0.0907(3) 0.1489(2) 0.0370(14) Uani 1 1 d .
C9 C 0.3278(4) 0.0262(3) 0.1267(3) 0.0517(17) Uani 1 1 d .
H9A H 0.3346 0.0270 0.0831 0.078 Uiso 1 1 calc R
H9B H 0.3017 -0.0245 0.1424 0.078 Uiso 1 1 calc R
H9C H 0.3943 0.0350 0.1405 0.078 Uiso 1 1 calc R
C10 C 0.2476(5) 0.0795(3) 0.2183(3) 0.0595(19) Uani 1 1 d .
H10A H 0.3145 0.0888 0.2313 0.089 Uiso 1 1 calc R
H10B H 0.2262 0.0263 0.2301 0.089 Uiso 1 1 calc R
H10C H 0.1984 0.1164 0.2368 0.089 Uiso 1 1 calc R
C11 C 0.1459(4) 0.0773(3) 0.1330(3) 0.0445(15) Uani 1 1 d .
H11A H 0.0994 0.1146 0.1533 0.067 Uiso 1 1 calc R
H11B H 0.1246 0.0243 0.1456 0.067 Uiso 1 1 calc R
H11C H 0.1446 0.0844 0.0898 0.067 Uiso 1 1 calc R
C12 C 0.3616(4) 0.1697(3) 0.0132(2) 0.0341(13) Uani 1 1 d .
C13 C 0.3738(5) 0.2327(3) -0.0372(2) 0.0490(16) Uani 1 1 d .
H13A H 0.3088 0.2594 -0.0401 0.073 Uiso 1 1 calc R
H13B H 0.3957 0.2085 -0.0749 0.073 Uiso 1 1 calc R
H13C H 0.4249 0.2704 -0.0287 0.073 Uiso 1 1 calc R
C14 C 0.4642(4) 0.1268(3) 0.0125(3) 0.0448(15) Uani 1 1 d .
H14A H 0.4798 0.1021 -0.0257 0.067 Uiso 1 1 calc R
H14B H 0.4603 0.0869 0.0449 0.067 Uiso 1 1 calc R
H14C H 0.5176 0.1640 0.0180 0.067 Uiso 1 1 calc R
C15 C 0.2801(4) 0.1146(3) -0.0054(2) 0.0432(15) Uani 1 1 d .
H15A H 0.2160 0.1431 -0.0071 0.065 Uiso 1 1 calc R
H15B H 0.2701 0.0710 0.0238 0.065 Uiso 1 1 calc R
H15C H 0.3025 0.0948 -0.0447 0.065 Uiso 1 1 calc R
C16 C 0.7071(4) 0.3000(3) 0.1205(2) 0.0249(12) Uani 1 1 d .
C17 C 0.7206(3) 0.2018(3) 0.0418(2) 0.0277(13) Uani 1 1 d .
C18 C 0.7245(4) 0.2166(3) -0.0190(3) 0.0363(14) Uani 1 1 d .
C19 C 0.7787(4) 0.1627(4) -0.0562(3) 0.0474(16) Uani 1 1 d .
H19 H 0.7845 0.1719 -0.0981 0.057 Uiso 1 1 calc R
C20 C 0.8226(5) 0.0980(4) -0.0332(3) 0.0563(19) Uani 1 1 d .
H20 H 0.8612 0.0640 -0.0590 0.068 Uiso 1 1 calc R
C21 C 0.8116(4) 0.0815(3) 0.0269(3) 0.0489(17) Uani 1 1 d .
H21 H 0.8403 0.0350 0.0420 0.059 Uiso 1 1 calc R
C22 C 0.7593(4) 0.1316(3) 0.0666(2) 0.0301(13) Uani 1 1 d .
C23 C 0.6720(4) 0.2846(3) -0.0461(2) 0.0393(14) Uani 1 1 d .
H23 H 0.6121 0.2977 -0.0175 0.047 Uiso 1 1 calc R
C24 C 0.7375(5) 0.3573(3) -0.0556(3) 0.0552(17) Uani 1 1 d .
H24A H 0.7611 0.3709 -0.0178 0.083 Uiso 1 1 calc R
H24B H 0.6974 0.4004 -0.0707 0.083 Uiso 1 1 calc R
H24C H 0.7962 0.3473 -0.0845 0.083 Uiso 1 1 calc R
C25 C 0.6310(5) 0.2671(4) -0.1056(3) 0.068(2) Uani 1 1 d .
H25A H 0.6880 0.2604 -0.1363 0.102 Uiso 1 1 calc R
H25B H 0.5882 0.3104 -0.1176 0.102 Uiso 1 1 calc R
H25C H 0.5908 0.2193 -0.1006 0.102 Uiso 1 1 calc R
C26 C 0.7370(4) 0.1074(3) 0.1313(2) 0.0369(14) Uani 1 1 d .
H26 H 0.7240 0.1555 0.1543 0.044 Uiso 1 1 calc R
C27 C 0.6402(4) 0.0583(3) 0.1399(3) 0.0453(15) Uani 1 1 d .
H27A H 0.5851 0.0867 0.1228 0.068 Uiso 1 1 calc R
H27B H 0.6212 0.0476 0.1825 0.068 Uiso 1 1 calc R
H27C H 0.6525 0.0091 0.1200 0.068 Uiso 1 1 calc R
C28 C 0.8227(4) 0.0616(3) 0.1578(3) 0.0571(18) Uani 1 1 d .
H28A H 0.8277 0.0097 0.1416 0.086 Uiso 1 1 calc R
H28B H 0.8079 0.0570 0.2012 0.086 Uiso 1 1 calc R
H28C H 0.8870 0.0891 0.1476 0.086 Uiso 1 1 calc R
C29 C 0.6226(3) 0.3971(3) 0.1903(2) 0.0262(12) Uani 1 1 d .
C30 C 0.6353(4) 0.4705(3) 0.1610(2) 0.0288(12) Uani 1 1 d .
C31 C 0.6089(4) 0.5356(3) 0.1931(3) 0.0405(15) Uani 1 1 d .
H31 H 0.6164 0.5856 0.1737 0.049 Uiso 1 1 calc R
C32 C 0.5718(4) 0.5301(3) 0.2529(3) 0.0503(17) Uani 1 1 d .
H32 H 0.5519 0.5756 0.2736 0.060 Uiso 1 1 calc R
C33 C 0.5642(4) 0.4587(4) 0.2818(3) 0.0476(16) Uani 1 1 d .
H33 H 0.5408 0.4555 0.3230 0.057 Uiso 1 1 calc R
C34 C 0.5899(4) 0.3904(3) 0.2524(2) 0.0338(13) Uani 1 1 d .
C35 C 0.6728(4) 0.4805(3) 0.0947(2) 0.0295(12) Uani 1 1 d .
H35 H 0.7137 0.4331 0.0837 0.035 Uiso 1 1 calc R
C36 C 0.5860(4) 0.4846(4) 0.0558(2) 0.0491(16) Uani 1 1 d .
H36A H 0.5403 0.5275 0.0679 0.074 Uiso 1 1 calc R
H36B H 0.5485 0.4355 0.0603 0.074 Uiso 1 1 calc R
H36C H 0.6133 0.4934 0.0141 0.074 Uiso 1 1 calc R
C37 C 0.7428(4) 0.5502(3) 0.0811(3) 0.0435(15) Uani 1 1 d .
H37A H 0.7041 0.5983 0.0885 0.065 Uiso 1 1 calc R
H37B H 0.7711 0.5505 0.0392 0.065 Uiso 1 1 calc R
H37C H 0.7981 0.5468 0.1066 0.065 Uiso 1 1 calc R
C38 C 0.5833(4) 0.3133(3) 0.2868(2) 0.0410(14) Uani 1 1 d .
H38 H 0.6203 0.2738 0.2613 0.049 Uiso 1 1 calc R
C39 C 0.6338(5) 0.3152(4) 0.3452(3) 0.066(2) Uani 1 1 d .
H39A H 0.7018 0.3376 0.3369 0.099 Uiso 1 1 calc R
H39B H 0.6391 0.2621 0.3621 0.099 Uiso 1 1 calc R
H39C H 0.5926 0.3470 0.3736 0.099 Uiso 1 1 calc R
C40 C 0.4733(4) 0.2855(4) 0.3016(3) 0.0521(17) Uani 1 1 d .
H40A H 0.4363 0.3214 0.3286 0.078 Uiso 1 1 calc R
H40B H 0.4731 0.2333 0.3206 0.078 Uiso 1 1 calc R
H40C H 0.4404 0.2839 0.2648 0.078 Uiso 1 1 calc R
C41 C 0.8832(3) 0.3098(3) 0.0726(2) 0.0252(12) Uani 1 1 d .
H41 H 0.8436 0.2976 0.0389 0.030 Uiso 1 1 calc R
C42 C 0.9646(4) 0.2459(3) 0.0739(3) 0.0441(15) Uani 1 1 d .
H42A H 1.0134 0.2587 0.1023 0.053 Uiso 1 1 calc R
H42B H 0.9324 0.1956 0.0873 0.053 Uiso 1 1 calc R
C43 C 1.0207(5) 0.2390(3) 0.0115(3) 0.0608(19) Uani 1 1 d .
H43A H 0.9719 0.2263 -0.0169 0.073 Uiso 1 1 calc R
H43B H 1.0717 0.1967 0.0118 0.073 Uiso 1 1 calc R
C44 C 1.0737(4) 0.3164(3) -0.0084(3) 0.0451(15) Uani 1 1 d .
H44A H 1.1258 0.3273 0.0185 0.054 Uiso 1 1 calc R
H44B H 1.1081 0.3125 -0.0492 0.054 Uiso 1 1 calc R
C45 C 0.9971(4) 0.3816(3) -0.0071(2) 0.0409(14) Uani 1 1 d .
H45A H 0.9498 0.3733 -0.0373 0.049 Uiso 1 1 calc R
H45B H 1.0327 0.4314 -0.0176 0.049 Uiso 1 1 calc R
C46 C 0.9360(4) 0.3873(3) 0.0542(2) 0.0362(14) Uani 1 1 d .
H46A H 0.8846 0.4292 0.0526 0.043 Uiso 1 1 calc R
H46B H 0.9820 0.4004 0.0840 0.043 Uiso 1 1 calc R
C47 C 0.8373(4) 0.3239(3) 0.1870(2) 0.0275(12) Uani 1 1 d .
H47 H 0.7721 0.3259 0.2136 0.033 Uiso 1 1 calc R
C48 C 0.8968(6) 0.2566(4) 0.2116(3) 0.082(3) Uani 1 1 d .
H48A H 0.9641 0.2532 0.1882 0.098 Uiso 1 1 calc R
H48B H 0.8604 0.2074 0.2076 0.098 Uiso 1 1 calc R
C49 C 0.9111(6) 0.2666(4) 0.2774(3) 0.071(2) Uani 1 1 d .
H49A H 0.8442 0.2647 0.3015 0.085 Uiso 1 1 calc R
H49B H 0.9536 0.2237 0.2917 0.085 Uiso 1 1 calc R
C50 C 0.9615(5) 0.3437(5) 0.2848(3) 0.074(2) Uani 1 1 d .
H50A H 0.9661 0.3511 0.3276 0.089 Uiso 1 1 calc R
H50B H 1.0313 0.3431 0.2644 0.089 Uiso 1 1 calc R
C51 C 0.9037(6) 0.4100(4) 0.2598(3) 0.070(2) Uani 1 1 d .
H51A H 0.9405 0.4590 0.2637 0.084 Uiso 1 1 calc R
H51B H 0.8363 0.4139 0.2831 0.084 Uiso 1 1 calc R
C52 C 0.8895(5) 0.4000(4) 0.1943(2) 0.0535(17) Uani 1 1 d .
H52A H 0.8481 0.4436 0.1799 0.064 Uiso 1 1 calc R
H52B H 0.9564 0.4010 0.1703 0.064 Uiso 1 1 calc R
C53 C 0.5071(4) -0.2745(3) 0.4134(2) 0.0285(12) Uani 1 1 d .
C54 C 0.4993(4) -0.1336(3) 0.3610(2) 0.0348(13) Uani 1 1 d .
C55 C 0.5369(4) -0.1816(3) 0.3152(2) 0.0301(12) Uani 1 1 d .
C56 C 0.4880(4) -0.3456(3) 0.4556(2) 0.0351(13) Uani 1 1 d .
C57 C 0.4927(5) -0.4208(3) 0.4213(3) 0.0564(18) Uani 1 1 d .
H57A H 0.4431 -0.4180 0.3920 0.085 Uiso 1 1 calc R
H57B H 0.4769 -0.4652 0.4492 0.085 Uiso 1 1 calc R
H57C H 0.5610 -0.4273 0.4008 0.085 Uiso 1 1 calc R
C58 C 0.5657(4) -0.3505(3) 0.5014(3) 0.0455(15) Uani 1 1 d .
H58A H 0.6342 -0.3544 0.4807 0.068 Uiso 1 1 calc R
H58B H 0.5518 -0.3964 0.5279 0.068 Uiso 1 1 calc R
H58C H 0.5606 -0.3037 0.5248 0.068 Uiso 1 1 calc R
C59 C 0.3812(4) -0.3420(4) 0.4895(3) 0.0566(18) Uani 1 1 d .
H59A H 0.3757 -0.2961 0.5139 0.085 Uiso 1 1 calc R
H59B H 0.3695 -0.3890 0.5153 0.085 Uiso 1 1 calc R
H59C H 0.3304 -0.3388 0.4610 0.085 Uiso 1 1 calc R
C60 C 0.4720(4) -0.0453(3) 0.3616(3) 0.0414(15) Uani 1 1 d .
C61 C 0.4764(6) -0.0149(4) 0.4251(3) 0.067(2) Uani 1 1 d .
H61A H 0.5423 -0.0283 0.4388 0.101 Uiso 1 1 calc R
H61B H 0.4221 -0.0388 0.4524 0.101 Uiso 1 1 calc R
H61C H 0.4677 0.0418 0.4240 0.101 Uiso 1 1 calc R
C62 C 0.3623(4) -0.0338(3) 0.3463(3) 0.0526(17) Uani 1 1 d .
H62A H 0.3446 0.0216 0.3472 0.079 Uiso 1 1 calc R
H62B H 0.3159 -0.0631 0.3756 0.079 Uiso 1 1 calc R
H62C H 0.3564 -0.0526 0.3065 0.079 Uiso 1 1 calc R
C63 C 0.5453(5) 0.0075(3) 0.3216(3) 0.0567(18) Uani 1 1 d .
H63A H 0.6131 0.0037 0.3352 0.085 Uiso 1 1 calc R
H63B H 0.5212 0.0614 0.3237 0.085 Uiso 1 1 calc R
H63C H 0.5484 -0.0088 0.2805 0.085 Uiso 1 1 calc R
C64 C 0.5632(4) -0.1660(3) 0.2468(2) 0.0309(13) Uani 1 1 d .
C65 C 0.4835(4) -0.1154(3) 0.2181(2) 0.0428(15) Uani 1 1 d .
H65A H 0.4175 -0.1413 0.2243 0.064 Uiso 1 1 calc R
H65B H 0.5041 -0.1081 0.1753 0.064 Uiso 1 1 calc R
H65C H 0.4784 -0.0648 0.2364 0.064 Uiso 1 1 calc R
C66 C 0.6690(4) -0.1302(3) 0.2329(2) 0.0410(14) Uani 1 1 d .
H66A H 0.6726 -0.0826 0.2548 0.061 Uiso 1 1 calc R
H66B H 0.6819 -0.1179 0.1901 0.061 Uiso 1 1 calc R
H66C H 0.7203 -0.1674 0.2449 0.061 Uiso 1 1 calc R
C67 C 0.5650(4) -0.2432(3) 0.2141(2) 0.0440(15) Uani 1 1 d .
H67A H 0.6162 -0.2781 0.2290 0.066 Uiso 1 1 calc R
H67B H 0.5818 -0.2327 0.1713 0.066 Uiso 1 1 calc R
H67C H 0.4981 -0.2678 0.2213 0.066 Uiso 1 1 calc R
C68 C 0.9127(4) -0.2504(3) 0.3927(2) 0.0270(12) Uani 1 1 d .
C69 C 0.8332(4) -0.3131(3) 0.4872(2) 0.0306(13) Uani 1 1 d .
C70 C 0.8083(4) -0.2843(3) 0.5446(2) 0.0367(14) Uani 1 1 d .
C71 C 0.7909(4) -0.3369(4) 0.5927(3) 0.0491(16) Uani 1 1 d .
H71 H 0.7738 -0.3180 0.6314 0.059 Uiso 1 1 calc R
C72 C 0.7978(5) -0.4152(4) 0.5856(3) 0.0583(18) Uani 1 1 d .
H72 H 0.7852 -0.4502 0.6191 0.070 Uiso 1 1 calc R
C73 C 0.8232(4) -0.4434(4) 0.5296(3) 0.0505(16) Uani 1 1 d .
H73 H 0.8276 -0.4980 0.5252 0.061 Uiso 1 1 calc R
C74 C 0.8425(4) -0.3939(3) 0.4798(2) 0.0346(13) Uani 1 1 d .
C75 C 0.7977(4) -0.1977(3) 0.5550(2) 0.0412(15) Uani 1 1 d .
H75 H 0.8398 -0.1696 0.5217 0.049 Uiso 1 1 calc R
C76 C 0.8357(5) -0.1732(4) 0.6136(3) 0.071(2) Uani 1 1 d .
H76A H 0.7889 -0.1926 0.6473 0.106 Uiso 1 1 calc R
H76B H 0.8388 -0.1164 0.6138 0.106 Uiso 1 1 calc R
H76C H 0.9035 -0.1952 0.6169 0.106 Uiso 1 1 calc R
C77 C 0.6888(4) -0.1697(3) 0.5536(3) 0.0478(16) Uani 1 1 d .
H77A H 0.6646 -0.1830 0.5158 0.072 Uiso 1 1 calc R
H77B H 0.6859 -0.1131 0.5574 0.072 Uiso 1 1 calc R
H77C H 0.6457 -0.1948 0.5867 0.072 Uiso 1 1 calc R
C78 C 0.8677(4) -0.4274(3) 0.4183(2) 0.0375(14) Uani 1 1 d .
H78 H 0.9100 -0.3882 0.3933 0.045 Uiso 1 1 calc R
C79 C 0.9295(5) -0.5034(3) 0.4197(3) 0.0534(17) Uani 1 1 d .
H79A H 0.8863 -0.5454 0.4384 0.080 Uiso 1 1 calc R
H79B H 0.9874 -0.4965 0.4427 0.080 Uiso 1 1 calc R
H79C H 0.9544 -0.5166 0.3790 0.080 Uiso 1 1 calc R
C80 C 0.7720(4) -0.4400(3) 0.3879(3) 0.0493(16) Uani 1 1 d .
H80A H 0.7908 -0.4601 0.3483 0.074 Uiso 1 1 calc R
H80B H 0.7358 -0.3904 0.3840 0.074 Uiso 1 1 calc R
H80C H 0.7280 -0.4774 0.4118 0.074 Uiso 1 1 calc R
C81 C 0.9257(4) -0.1945(3) 0.2876(2) 0.0262(12) Uani 1 1 d .
C82 C 0.9427(4) -0.2388(3) 0.2363(2) 0.0295(12) Uani 1 1 d .
C83 C 0.9749(4) -0.2004(3) 0.1831(2) 0.0383(14) Uani 1 1 d .
H83 H 0.9853 -0.2290 0.1479 0.046 Uiso 1 1 calc R
C84 C 0.9925(4) -0.1214(3) 0.1796(3) 0.0456(15) Uani 1 1 d .
H84 H 1.0134 -0.0959 0.1423 0.055 Uiso 1 1 calc R
C85 C 0.9795(4) -0.0795(3) 0.2308(2) 0.0389(14) Uani 1 1 d .
H85 H 0.9935 -0.0254 0.2284 0.047 Uiso 1 1 calc R
C86 C 0.9464(4) -0.1148(3) 0.2855(2) 0.0288(12) Uani 1 1 d .
C87 C 0.9232(4) -0.3261(3) 0.2378(2) 0.0303(12) Uani 1 1 d .
H87 H 0.9367 -0.3473 0.2780 0.036 Uiso 1 1 calc R
C88 C 0.9928(4) -0.3694(3) 0.1923(2) 0.0417(15) Uani 1 1 d .
H88A H 0.9733 -0.3570 0.1523 0.062 Uiso 1 1 calc R
H88B H 0.9866 -0.4255 0.2010 0.062 Uiso 1 1 calc R
H88C H 1.0631 -0.3535 0.1942 0.062 Uiso 1 1 calc R
C89 C 0.8130(4) -0.3438(3) 0.2304(3) 0.0425(15) Uani 1 1 d .
H89A H 0.7687 -0.3197 0.2621 0.064 Uiso 1 1 calc R
H89B H 0.8028 -0.4002 0.2328 0.064 Uiso 1 1 calc R
H89C H 0.7966 -0.3229 0.1916 0.064 Uiso 1 1 calc R
C90 C 0.9324(4) -0.0638(3) 0.3399(2) 0.0320(13) Uani 1 1 d .
H90 H 0.9232 -0.0989 0.3764 0.038 Uiso 1 1 calc R
C91 C 1.0241(4) -0.0121(3) 0.3447(3) 0.0475(16) Uani 1 1 d .
H91A H 1.0277 0.0286 0.3130 0.071 Uiso 1 1 calc R
H91B H 1.0862 -0.0437 0.3406 0.071 Uiso 1 1 calc R
H91C H 1.0172 0.0118 0.3835 0.071 Uiso 1 1 calc R
C92 C 0.8367(4) -0.0129(3) 0.3384(3) 0.0477(16) Uani 1 1 d .
H92A H 0.8242 0.0144 0.3756 0.072 Uiso 1 1 calc R
H92B H 0.7783 -0.0458 0.3336 0.072 Uiso 1 1 calc R
H92C H 0.8464 0.0251 0.3049 0.072 Uiso 1 1 calc R
C93 C 1.0426(4) -0.2337(3) 0.4618(2) 0.0340(13) Uani 1 1 d .
H93 H 0.9776 -0.2293 0.4883 0.041 Uiso 1 1 calc R
C94 C 1.0909(6) -0.1542(3) 0.4592(3) 0.066(2) Uani 1 1 d .
H94A H 1.0475 -0.1162 0.4396 0.080 Uiso 1 1 calc R
H94B H 1.1578 -0.1559 0.4352 0.080 Uiso 1 1 calc R
C95 C 1.1047(5) -0.1281(3) 0.5222(3) 0.0568(18) Uani 1 1 d .
H95A H 1.1404 -0.0775 0.5193 0.068 Uiso 1 1 calc R
H95B H 1.0374 -0.1208 0.5448 0.068 Uiso 1 1 calc R
C96 C 1.1647(5) -0.1871(4) 0.5547(3) 0.0543(18) Uani 1 1 d .
H96A H 1.2349 -0.1895 0.5348 0.065 Uiso 1 1 calc R
H96B H 1.1681 -0.1710 0.5959 0.065 Uiso 1 1 calc R
C97 C 1.1178(5) -0.2661(3) 0.5560(3) 0.0587(19) Uani 1 1 d .
H97A H 1.0509 -0.2653 0.5801 0.070 Uiso 1 1 calc R
H97B H 1.1616 -0.3043 0.5752 0.070 Uiso 1 1 calc R
C98 C 1.1037(4) -0.2922(3) 0.4910(2) 0.0350(13) Uani 1 1 d .
H98A H 1.1708 -0.2976 0.4677 0.042 Uiso 1 1 calc R
H98B H 1.0693 -0.3432 0.4932 0.042 Uiso 1 1 calc R
C99 C 1.0895(4) -0.2792(3) 0.3534(2) 0.0286(12) Uani 1 1 d .
H99 H 1.0497 -0.2877 0.3190 0.034 Uiso 1 1 calc R
C100 C 1.1427(4) -0.3565(3) 0.3646(2) 0.0446(15) Uani 1 1 d .
H10D H 1.0916 -0.3964 0.3790 0.054 Uiso 1 1 calc R
H10E H 1.1890 -0.3508 0.3957 0.054 Uiso 1 1 calc R
C101 C 1.2032(4) -0.3824(3) 0.3072(2) 0.0462(16) Uani 1 1 d .
H10F H 1.2396 -0.4314 0.3157 0.055 Uiso 1 1 calc R
H10G H 1.1556 -0.3929 0.2776 0.055 Uiso 1 1 calc R
C102 C 1.2779(4) -0.3226(4) 0.2817(3) 0.0571(18) Uani 1 1 d .
H10H H 1.3113 -0.3399 0.2432 0.069 Uiso 1 1 calc R
H10I H 1.3308 -0.3171 0.3090 0.069 Uiso 1 1 calc R
C103 C 1.2266(5) -0.2443(4) 0.2722(3) 0.065(2) Uani 1 1 d .
H10J H 1.1787 -0.2484 0.2418 0.078 Uiso 1 1 calc R
H10K H 1.2785 -0.2051 0.2575 0.078 Uiso 1 1 calc R
C104 C 1.1693(4) -0.2181(3) 0.3304(3) 0.0487(16) Uani 1 1 d .
H10L H 1.1357 -0.1674 0.3236 0.058 Uiso 1 1 calc R
H10M H 1.2175 -0.2116 0.3605 0.058 Uiso 1 1 calc R

loop_
_atom_site_aniso_label
_atom_site_aniso_U_11
_atom_site_aniso_U_22
_atom_site_aniso_U_33
_atom_site_aniso_U_23
_atom_site_aniso_U_13
_atom_site_aniso_U_12
Sn1 0.0244(2) 0.02793(19) 0.0240(2) -0.00181(16) 0.00103(17) -0.00426(16)
Sn2 0.0275(2) 0.0299(2) 0.0235(2) -0.00233(17) 0.00005(17) 0.00149(16)
P1 0.0304(8) 0.0310(7) 0.0283(8) 0.0004(6) 0.0025(7) -0.0019(6)
P2 0.0366(9) 0.0374(8) 0.0283(9) -0.0028(7) 0.0059(7) -0.0077(7)
P3 0.0358(8) 0.0289(7) 0.0226(8) -0.0018(6) 0.0007(7) 0.0008(6)
P4 0.0499(10) 0.0459(9) 0.0294(9) -0.0030(8) 0.0070(8) 0.0133(8)
N1 0.022(2) 0.029(2) 0.018(2) -0.0014(19) -0.0003(19) -0.0038(18)
N2 0.024(2) 0.024(2) 0.023(2) -0.0039(19) 0.0022(19) -0.0064(18)
N3 0.021(2) 0.033(2) 0.018(2) 0.0001(19) -0.0019(19) -0.0062(18)
N4 0.024(2) 0.037(2) 0.014(2) -0.001(2) 0.0012(19) 0.0043(19)
N5 0.024(2) 0.029(2) 0.019(2) -0.0030(19) 0.0017(19) 0.0009(18)
N6 0.021(2) 0.042(2) 0.019(2) -0.008(2) -0.0006(19) 0.0039(19)
C1 0.020(3) 0.036(3) 0.032(3) -0.005(3) -0.003(2) 0.000(2)
C2 0.030(3) 0.029(3) 0.026(3) -0.004(2) -0.006(2) -0.003(2)
C3 0.029(3) 0.034(3) 0.024(3) -0.004(2) -0.007(2) 0.003(2)
C4 0.032(3) 0.035(3) 0.035(3) -0.010(3) 0.003(3) 0.002(2)
C5 0.034(3) 0.035(3) 0.071(5) -0.013(3) -0.003(3) 0.003(3)
C6 0.079(5) 0.044(4) 0.055(5) -0.018(3) 0.010(4) 0.009(3)
C7 0.028(3) 0.054(4) 0.083(5) -0.017(4) -0.012(3) 0.006(3)
C8 0.038(3) 0.031(3) 0.042(4) 0.001(3) -0.006(3) -0.009(3)
C9 0.044(4) 0.038(3) 0.072(5) 0.009(3) -0.006(3) -0.010(3)
C10 0.086(5) 0.047(4) 0.044(4) 0.015(3) -0.006(4) -0.026(4)
C11 0.034(3) 0.037(3) 0.060(4) -0.003(3) 0.007(3) -0.012(3)
C12 0.033(3) 0.037(3) 0.032(3) -0.009(3) 0.001(3) -0.004(3)
C13 0.064(4) 0.059(4) 0.022(3) -0.003(3) 0.002(3) 0.003(3)
C14 0.039(4) 0.049(3) 0.046(4) -0.013(3) 0.004(3) -0.005(3)
C15 0.041(4) 0.057(4) 0.032(3) -0.018(3) -0.003(3) 0.001(3)
C16 0.032(3) 0.023(3) 0.019(3) 0.005(2) 0.000(3) -0.003(2)
C17 0.018(3) 0.038(3) 0.026(3) -0.018(3) 0.007(2) -0.010(2)
C18 0.026(3) 0.046(3) 0.036(4) 0.006(3) -0.001(3) -0.021(3)
C19 0.053(4) 0.053(4) 0.034(4) -0.017(3) 0.018(3) -0.021(3)
C20 0.069(5) 0.040(4) 0.053(5) -0.019(4) 0.031(4) -0.008(3)
C21 0.052(4) 0.025(3) 0.065(5) -0.010(3) 0.017(3) 0.000(3)
C22 0.031(3) 0.023(3) 0.033(3) -0.001(3) 0.011(3) -0.007(2)
C23 0.037(3) 0.058(4) 0.023(3) -0.002(3) -0.001(3) -0.011(3)
C24 0.060(4) 0.058(4) 0.049(4) 0.016(3) -0.017(3) -0.006(3)
C25 0.062(5) 0.115(6) 0.028(4) 0.004(4) -0.009(3) -0.035(4)
C26 0.039(3) 0.026(3) 0.044(4) 0.005(3) 0.005(3) 0.003(2)
C27 0.049(4) 0.040(3) 0.043(4) 0.007(3) 0.010(3) -0.002(3)
C28 0.051(4) 0.042(3) 0.078(5) 0.009(3) -0.011(4) 0.004(3)
C29 0.019(3) 0.032(3) 0.028(3) -0.008(2) -0.001(2) -0.002(2)
C30 0.022(3) 0.031(3) 0.035(3) -0.007(3) -0.004(2) -0.005(2)
C31 0.039(3) 0.033(3) 0.050(4) -0.008(3) -0.001(3) -0.006(3)
C32 0.051(4) 0.043(4) 0.056(5) -0.027(3) 0.007(3) -0.001(3)
C33 0.051(4) 0.064(4) 0.028(3) -0.021(3) 0.003(3) -0.009(3)
C34 0.029(3) 0.049(3) 0.023(3) -0.005(3) 0.002(2) -0.005(3)
C35 0.025(3) 0.034(3) 0.028(3) 0.004(2) 0.001(2) 0.001(2)
C36 0.042(4) 0.068(4) 0.034(4) 0.008(3) 0.005(3) -0.009(3)
C37 0.038(3) 0.034(3) 0.054(4) 0.009(3) 0.009(3) -0.002(3)
C38 0.037(3) 0.057(4) 0.027(3) -0.002(3) 0.005(3) 0.000(3)
C39 0.062(5) 0.110(6) 0.025(4) 0.012(4) -0.002(3) -0.009(4)
C40 0.054(4) 0.064(4) 0.037(4) -0.004(3) 0.003(3) -0.006(3)
C41 0.017(3) 0.033(3) 0.024(3) -0.007(2) 0.005(2) -0.006(2)
C42 0.035(3) 0.037(3) 0.057(4) 0.004(3) 0.007(3) 0.000(3)
C43 0.041(4) 0.048(4) 0.086(5) -0.012(4) 0.030(4) 0.005(3)
C44 0.028(3) 0.058(4) 0.046(4) -0.004(3) 0.015(3) -0.007(3)
C45 0.037(3) 0.048(3) 0.035(4) -0.001(3) 0.011(3) -0.007(3)
C46 0.034(3) 0.037(3) 0.035(3) -0.003(3) 0.010(3) -0.007(3)
C47 0.025(3) 0.039(3) 0.019(3) -0.001(2) -0.005(2) -0.007(2)
C48 0.139(7) 0.070(5) 0.046(5) -0.017(4) -0.054(5) 0.047(5)
C49 0.101(6) 0.071(5) 0.048(5) -0.009(4) -0.041(4) 0.030(4)
C50 0.047(4) 0.149(8) 0.029(4) -0.006(5) -0.012(3) -0.030(5)
C51 0.104(6) 0.079(5) 0.029(4) 0.004(4) -0.021(4) -0.046(5)
C52 0.068(4) 0.068(4) 0.025(3) -0.001(3) -0.004(3) -0.027(4)
C53 0.031(3) 0.037(3) 0.017(3) 0.003(2) 0.001(2) -0.002(2)
C54 0.037(3) 0.037(3) 0.031(3) -0.001(3) -0.008(3) 0.009(3)
C55 0.030(3) 0.034(3) 0.027(3) 0.000(3) -0.007(2) 0.002(2)
C56 0.032(3) 0.045(3) 0.029(3) 0.001(3) -0.001(3) -0.005(3)
C57 0.084(5) 0.044(4) 0.041(4) 0.012(3) -0.010(4) -0.018(3)
C58 0.048(4) 0.046(3) 0.043(4) 0.010(3) -0.009(3) -0.009(3)
C59 0.039(4) 0.081(5) 0.046(4) 0.018(4) 0.006(3) -0.007(3)
C60 0.056(4) 0.031(3) 0.038(4) 0.001(3) -0.006(3) 0.016(3)
C61 0.098(6) 0.052(4) 0.056(5) -0.028(4) -0.018(4) 0.029(4)
C62 0.043(4) 0.048(4) 0.064(5) 0.004(3) 0.001(3) 0.018(3)
C63 0.060(4) 0.034(3) 0.076(5) -0.005(3) -0.006(4) 0.001(3)
C64 0.031(3) 0.039(3) 0.023(3) 0.001(3) -0.003(2) -0.006(2)
C65 0.039(3) 0.052(4) 0.036(4) 0.011(3) -0.006(3) -0.004(3)
C66 0.042(4) 0.048(3) 0.032(3) 0.002(3) -0.001(3) -0.001(3)
C67 0.059(4) 0.055(4) 0.018(3) -0.002(3) -0.004(3) -0.005(3)
C68 0.034(3) 0.025(3) 0.021(3) -0.005(2) 0.005(3) -0.002(2)
C69 0.026(3) 0.045(3) 0.020(3) -0.001(3) 0.003(2) 0.002(2)
C70 0.029(3) 0.059(4) 0.020(3) -0.001(3) 0.001(3) 0.004(3)
C71 0.049(4) 0.076(5) 0.020(3) 0.005(3) 0.005(3) 0.017(3)
C72 0.065(5) 0.071(5) 0.032(4) 0.025(4) 0.012(3) 0.023(4)
C73 0.050(4) 0.047(4) 0.050(4) 0.010(3) 0.010(3) 0.009(3)
C74 0.027(3) 0.043(3) 0.033(3) 0.003(3) 0.001(3) 0.004(3)
C75 0.037(4) 0.058(4) 0.028(3) -0.012(3) 0.004(3) -0.001(3)
C76 0.056(4) 0.105(6) 0.054(5) -0.033(4) -0.004(4) -0.005(4)
C77 0.051(4) 0.055(4) 0.037(4) -0.009(3) 0.000(3) 0.006(3)
C78 0.041(3) 0.035(3) 0.035(4) 0.003(3) 0.005(3) -0.002(3)
C79 0.062(4) 0.044(4) 0.052(4) -0.004(3) 0.000(3) 0.011(3)
C80 0.055(4) 0.046(3) 0.048(4) 0.000(3) -0.008(3) 0.008(3)
C81 0.022(3) 0.025(3) 0.030(3) -0.001(2) 0.006(2) -0.002(2)
C82 0.032(3) 0.035(3) 0.021(3) -0.002(3) 0.000(3) -0.003(2)
C83 0.051(4) 0.042(3) 0.021(3) -0.008(3) 0.005(3) -0.001(3)
C84 0.055(4) 0.053(4) 0.024(3) 0.005(3) 0.017(3) -0.005(3)
C85 0.046(4) 0.032(3) 0.037(4) 0.003(3) 0.004(3) -0.002(3)
C86 0.028(3) 0.035(3) 0.023(3) -0.003(3) -0.001(2) -0.001(2)
C87 0.032(3) 0.037(3) 0.021(3) -0.005(2) 0.002(2) -0.003(2)
C88 0.042(4) 0.048(3) 0.033(3) -0.012(3) 0.006(3) -0.001(3)
C89 0.039(4) 0.043(3) 0.045(4) -0.011(3) -0.001(3) -0.002(3)
C90 0.035(3) 0.030(3) 0.030(3) -0.007(3) 0.001(3) -0.004(2)
C91 0.054(4) 0.039(3) 0.051(4) -0.012(3) -0.004(3) -0.014(3)
C92 0.050(4) 0.043(3) 0.051(4) -0.017(3) -0.001(3) 0.002(3)
C93 0.026(3) 0.052(3) 0.026(3) -0.017(3) -0.005(3) -0.001(3)
C94 0.120(6) 0.048(4) 0.038(4) -0.006(3) -0.039(4) -0.014(4)
C95 0.084(5) 0.050(4) 0.041(4) -0.011(3) -0.023(4) -0.008(4)
C96 0.048(4) 0.080(5) 0.039(4) -0.024(4) -0.017(3) 0.000(3)
C97 0.087(5) 0.053(4) 0.041(4) -0.003(3) -0.031(4) 0.005(4)
C98 0.041(3) 0.027(3) 0.036(3) -0.004(3) 0.001(3) 0.004(2)
C99 0.026(3) 0.034(3) 0.026(3) -0.007(2) 0.001(2) 0.002(2)
C100 0.043(4) 0.054(4) 0.034(4) -0.002(3) 0.009(3) 0.014(3)
C101 0.046(4) 0.056(4) 0.036(4) -0.007(3) 0.004(3) 0.018(3)
C102 0.032(4) 0.087(5) 0.050(4) -0.025(4) 0.015(3) 0.007(3)
C103 0.060(5) 0.061(4) 0.067(5) -0.008(4) 0.033(4) -0.011(4)
C104 0.036(3) 0.046(3) 0.061(4) -0.016(3) 0.016(3) -0.008(3)

loop_
_atom_type_symbol
_atom_type_description
_atom_type_scat_dispersion_real
_atom_type_scat_dispersion_imag
_atom_type_scat_source
C C 0.0033 0.0016 'International Tables Vol C Tables 4.2.6.8 and 6.1.1.4'
H H 0.0000 0.0000 'International Tables Vol C Tables 4.2.6.8 and 6.1.1.4'
N N 0.0061 0.0033 'International Tables Vol C Tables 4.2.6.8 and 6.1.1.4'
P P 0.1023 0.0942 'International Tables Vol C Tables 4.2.6.8 and 6.1.1.4'
Sn Sn -0.6537 1.4246 'International Tables Vol C Tables 4.2.6.8 and 6.1.1.4'

loop_
_geom_angle_atom_site_label_1
_geom_angle_atom_site_label_2
_geom_angle_atom_site_label_3
_geom_angle
N2 Sn1 N1 58.38(13)
N2 Sn1 P1 117.92(11)
N1 Sn1 P1 111.43(10)
N4 Sn2 N5 58.29(14)
N4 Sn2 P3 125.38(10)
N5 Sn2 P3 112.71(10)
C1 P1 C3 96.6(2)
C1 P1 Sn1 81.17(17)
C3 P1 Sn1 78.66(16)
C1 P2 C2 98.4(2)
C53 P3 C55 97.6(2)
C53 P3 Sn2 79.60(16)
C55 P3 Sn2 78.92(16)
C53 P4 C54 98.4(2)
C16 N1 C17 126.2(4)
C16 N1 Sn1 92.8(3)
C17 N1 Sn1 130.5(3)
C16 N2 C29 129.6(4)
C16 N2 Sn1 97.6(3)
C29 N2 Sn1 131.0(3)
C16 N3 C41 119.8(4)
C16 N3 C47 117.7(4)
C41 N3 C47 122.4(4)
C68 N4 C69 127.1(4)
C68 N4 Sn2 95.9(3)
C69 N4 Sn2 133.9(3)
C68 N5 C81 129.0(4)
C68 N5 Sn2 92.6(3)
C81 N5 Sn2 126.6(3)
C68 N6 C99 119.3(4)
C68 N6 C93 118.4(4)
C99 N6 C93 122.2(4)
C4 C1 P2 122.9(4)
C4 C1 P1 121.7(4)
P2 C1 P1 114.7(3)
C3 C2 C8 131.6(4)
C3 C2 P2 115.5(4)
C8 C2 P2 112.7(4)
C2 C3 C12 131.7(4)
C2 C3 P1 114.4(3)
C12 C3 P1 113.8(4)
C5 C4 C1 112.5(4)
C5 C4 C6 107.8(5)
C1 C4 C6 111.8(5)
C5 C4 C7 108.5(5)
C1 C4 C7 107.7(4)
C6 C4 C7 108.5(5)
C11 C8 C9 112.3(4)
C11 C8 C2 109.7(4)
C9 C8 C2 115.0(4)
C11 C8 C10 105.7(5)
C9 C8 C10 103.2(5)
C2 C8 C10 110.3(4)
C13 C12 C14 106.7(5)
C13 C12 C15 104.4(4)
C14 C12 C15 109.9(4)
C13 C12 C3 110.5(4)
C14 C12 C3 111.7(4)
C15 C12 C3 113.2(4)
N1 C16 N2 108.3(4)
N1 C16 N3 127.5(4)
N2 C16 N3 124.1(4)
C18 C17 C22 122.1(5)
C18 C17 N1 117.3(5)
C22 C17 N1 120.4(4)
C17 C18 C19 117.1(5)
C17 C18 C23 123.0(5)
C19 C18 C23 119.8(5)
C20 C19 C18 121.4(6)
C19 C20 C21 120.5(6)
C20 C21 C22 121.6(6)
C21 C22 C17 116.9(5)
C21 C22 C26 120.3(5)
C17 C22 C26 122.5(4)
C18 C23 C24 113.5(4)
C18 C23 C25 113.5(5)
C24 C23 C25 108.5(5)
C22 C26 C27 109.4(4)
C22 C26 C28 114.8(5)
C27 C26 C28 108.7(4)
C30 C29 N2 121.7(4)
C30 C29 C34 120.8(4)
N2 C29 C34 117.1(4)
C31 C30 C29 118.2(5)
C31 C30 C35 119.2(5)
C29 C30 C35 122.5(4)
C30 C31 C32 121.9(5)
C33 C32 C31 119.5(5)
C32 C33 C34 121.9(5)
C33 C34 C29 117.6(5)
C33 C34 C38 119.7(5)
C29 C34 C38 122.7(5)
C36 C35 C37 110.6(4)
C36 C35 C30 112.3(4)
C37 C35 C30 112.6(4)
C34 C38 C40 112.4(5)
C34 C38 C39 112.5(5)
C40 C38 C39 108.6(5)
N3 C41 C46 115.1(4)
N3 C41 C42 115.8(4)
C46 C41 C42 108.5(4)
C43 C42 C41 109.4(5)
C42 C43 C44 109.7(5)
C45 C44 C43 110.0(4)
C44 C45 C46 112.3(5)
C45 C46 C41 110.1(4)
N3 C47 C52 115.1(4)
N3 C47 C48 113.7(4)
C52 C47 C48 110.6(5)
C47 C48 C49 111.2(5)
C50 C49 C48 110.1(6)
C51 C50 C49 111.5(5)
C50 C51 C52 111.9(6)
C47 C52 C51 110.1(5)
C56 C53 P4 122.7(4)
C56 C53 P3 123.0(4)
P4 C53 P3 114.1(3)
C55 C54 C60 132.2(5)
C55 C54 P4 115.1(4)
C60 C54 P4 112.6(4)
C54 C55 C64 132.4(5)
C54 C55 P3 114.4(4)
C64 C55 P3 113.2(3)
C53 C56 C57 111.1(4)
C53 C56 C58 111.1(4)
C57 C56 C58 109.2(5)
C53 C56 C59 110.7(4)
C57 C56 C59 106.4(5)
C58 C56 C59 108.2(5)
C63 C60 C62 111.0(5)
C63 C60 C61 104.2(5)
C62 C60 C61 107.1(5)
C63 C60 C54 115.0(5)
C62 C60 C54 109.3(5)
C61 C60 C54 110.0(5)
C66 C64 C65 110.4(4)
C66 C64 C67 106.7(4)
C65 C64 C67 104.6(4)
C66 C64 C55 111.1(4)
C65 C64 C55 113.4(4)
C67 C64 C55 110.2(4)
N5 C68 N4 110.5(4)
N5 C68 N6 126.9(4)
N4 C68 N6 122.6(4)
C74 C69 C70 120.0(5)
C74 C69 N4 120.6(4)
C70 C69 N4 118.9(5)
C71 C70 C69 118.8(5)
C71 C70 C75 119.2(5)
C69 C70 C75 122.0(5)
C72 C71 C70 121.4(6)
C71 C72 C73 119.9(6)
C72 C73 C74 121.6(6)
C73 C74 C69 118.3(5)
C73 C74 C78 120.1(5)
C69 C74 C78 121.5(5)
C77 C75 C70 111.8(4)
C77 C75 C76 108.6(5)
C70 C75 C76 113.9(5)
C80 C78 C74 111.5(4)
C80 C78 C79 109.7(4)
C74 C78 C79 113.2(5)
C86 C81 C82 121.4(5)
C86 C81 N5 121.1(4)
C82 C81 N5 117.2(4)
C83 C82 C81 117.9(5)
C83 C82 C87 119.7(4)
C81 C82 C87 122.3(4)
C82 C83 C84 121.7(5)
C83 C84 C85 119.5(5)
C84 C85 C86 121.4(5)
C85 C86 C81 118.0(5)
C85 C86 C90 118.0(4)
C81 C86 C90 123.9(5)
C88 C87 C89 109.7(4)
C88 C87 C82 113.6(4)
C89 C87 C82 111.7(4)
C91 C90 C86 112.6(4)
C91 C90 C92 109.5(4)
C86 C90 C92 110.6(4)
C98 C93 N6 114.3(4)
C98 C93 C94 111.6(4)
N6 C93 C94 112.6(5)
C93 C94 C95 110.8(5)
C96 C95 C94 110.9(5)
C97 C96 C95 111.4(5)
C96 C97 C98 111.3(5)
C93 C98 C97 109.1(4)
N6 C99 C100 114.5(4)
N6 C99 C104 116.6(4)
C100 C99 C104 109.0(4)
C99 C100 C101 110.3(5)
C102 C101 C100 112.0(5)
C101 C102 C103 111.3(5)
C102 C103 C104 110.6(6)
C103 C104 C99 109.4(4)

loop_
_geom_bond_atom_site_label_1
_geom_bond_atom_site_label_2
_geom_bond_distance
Sn1 N2 2.210(4)
Sn1 N1 2.319(4)
Sn1 P1 2.7595(17)
Sn2 N4 2.241(4)
Sn2 N5 2.324(4)
Sn2 P3 2.8008(16)
P1 C1 1.770(5)
P1 C3 1.815(5)
P2 C1 1.706(5)
P2 C2 1.788(5)
P3 C53 1.758(5)
P3 C55 1.802(5)
P4 C53 1.714(5)
P4 C54 1.800(6)
N1 C16 1.361(6)
N1 C17 1.437(6)
N2 C16 1.366(6)
N2 C29 1.419(6)
N3 C16 1.367(6)
N3 C41 1.488(6)
N3 C47 1.498(6)
N4 C68 1.360(6)
N4 C69 1.419(6)
N5 C68 1.348(6)
N5 C81 1.441(6)
N6 C68 1.375(6)
N6 C99 1.486(6)
N6 C93 1.500(6)
C1 C4 1.529(7)
C2 C3 1.402(7)
C2 C8 1.560(7)
C3 C12 1.558(7)
C4 C5 1.519(7)
C4 C6 1.538(8)
C4 C7 1.540(7)
C8 C11 1.530(7)
C8 C9 1.541(7)
C8 C10 1.567(8)
C12 C13 1.537(7)
C12 C14 1.541(7)
C12 C15 1.545(7)
C17 C18 1.383(7)
C17 C22 1.427(7)
C18 C19 1.417(8)
C18 C23 1.500(8)
C19 C20 1.362(8)
C20 C21 1.371(8)
C21 C22 1.395(7)
C22 C26 1.505(7)
C23 C24 1.523(7)
C23 C25 1.545(7)
C26 C27 1.533(7)
C26 C28 1.535(7)
C29 C30 1.405(7)
C29 C34 1.425(7)
C30 C31 1.382(7)
C30 C35 1.533(7)
C31 C32 1.389(8)
C32 C33 1.368(8)
C33 C34 1.396(7)
C34 C38 1.509(7)
C35 C36 1.519(7)
C35 C37 1.524(7)
C38 C40 1.537(7)
C38 C39 1.543(7)
C41 C46 1.534(6)
C41 C42 1.536(7)
C42 C43 1.534(8)
C43 C44 1.539(8)
C44 C45 1.506(7)
C45 C46 1.534(7)
C47 C52 1.509(7)
C47 C48 1.516(7)
C48 C49 1.536(8)
C49 C50 1.514(9)
C50 C51 1.493(9)
C51 C52 1.529(8)
C53 C56 1.529(7)
C54 C55 1.399(7)
C54 C60 1.559(7)
C55 C64 1.564(7)
C56 C57 1.533(7)
C56 C58 1.534(7)
C56 C59 1.538(7)
C60 C63 1.533(8)
C60 C62 1.539(7)
C60 C61 1.554(8)
C64 C66 1.534(7)
C64 C65 1.540(7)
C64 C67 1.546(7)
C69 C74 1.411(7)
C69 C70 1.415(7)
C70 C71 1.388(8)
C70 C75 1.522(7)
C71 C72 1.364(8)
C72 C73 1.381(8)
C73 C74 1.388(8)
C74 C78 1.530(7)
C75 C77 1.520(7)
C75 C76 1.540(7)
C78 C80 1.526(7)
C78 C79 1.538(7)
C81 C86 1.399(6)
C81 C82 1.412(7)
C82 C83 1.378(7)
C82 C87 1.525(7)
C83 C84 1.379(7)
C84 C85 1.383(7)
C85 C86 1.386(7)
C86 C90 1.534(6)
C87 C88 1.520(7)
C87 C89 1.522(7)
C90 C91 1.527(7)
C90 C92 1.538(7)
C93 C98 1.466(7)
C93 C94 1.511(8)
C94 C95 1.541(7)
C95 C96 1.501(8)
C96 C97 1.497(8)
C97 C98 1.585(7)
C99 C100 1.525(7)
C99 C104 1.534(7)
C100 C101 1.532(7)
C101 C102 1.491(8)
C102 C103 1.522(9)
C103 C104 1.531(8)
